data_7047925
loop_
_publ_author_name
'Liu, Yingle'
'He, Chunlin'
'Tang, Yongxing'
'Imler, Gregory H.'
'Parrish, Damon A.'
'Shreeve, Jean'ne M.'

_publ_section_title
;
 Asymmetric nitrogen-rich energetic materials resulting from the
 combination of tetrazolyl, dinitromethyl and
 (1,2,4-oxadiazol-5-yl)nitroamino groups with furoxan.
;
_journal_issue 46
_journal_name_full 'Dalton transactions (Cambridge, England : 2003)'
_journal_page_first 16558
_journal_page_last 16566
_journal_paper_doi 10.1039/c8dt03616k
_journal_volume 47
_journal_year 2018
_chemical_formula_moiety 'C4 N8 O6, 2(H4 N)'
_chemical_formula_sum 'C4 H8 N10 O6'
_chemical_formula_weight 292.20
_space_group_crystal_system triclinic
_space_group_IT_number 2
_space_group_name_Hall '-P 1'
_space_group_name_H-M_alt 'P -1'
_symmetry_space_group_name_Hall '-P 1'
_symmetry_space_group_name_H-M 'P -1'
_atom_sites_solution_hydrogens difmap
_audit_creation_method SHELXL-2014/7
_audit_update_record
;
2018-08-07 deposited with the CCDC.
2018-10-30 downloaded from the CCDC.
;
_cell_angle_alpha 73.599(2)
_cell_angle_beta 83.431(2)
_cell_angle_gamma 65.465(2)
_cell_formula_units_Z 2
_cell_length_a 7.4560(3)
_cell_length_b 8.5912(3)
_cell_length_c 9.9008(4)
_cell_measurement_reflns_used 3043
_cell_measurement_temperature 150(2)
_cell_measurement_theta_max 74.415
_cell_measurement_theta_min 4.656
_cell_volume 553.46(4)
_computing_cell_refinement 'Bruker APEX3 v2015.5-2 (Bruker, 2015)'
_computing_data_collection 'Bruker APEX3 v2015.5-2 (Bruker, 2015)'
_computing_data_reduction
;
Bruker SAINT v8.34A (Bruker, 2013), Bruker XPREP v2014/2 (Bruker, 2014)
;
_computing_molecular_graphics 'Bruker SHELXTL v2014/7 (Bruker, 2014)'
_computing_publication_material 'Bruker SHELXTL v2014/7 (Bruker, 2014)'
_computing_structure_refinement 'SHELXL-2014/7 (Sheldrick, 2014)'
_computing_structure_solution 'Bruker SHELXTL v2014/7 (Bruker, 2014)'
_diffrn_ambient_temperature 150(2)
_diffrn_measured_fraction_theta_full 0.832
_diffrn_measured_fraction_theta_max 0.792
_diffrn_measurement_device_type 'Photon 100'
_diffrn_measurement_method '\w scans'
_diffrn_radiation_monochromator 'HELIOS multilayer optics'
_diffrn_radiation_type CuK\a
_diffrn_radiation_wavelength 1.54178
_diffrn_reflns_av_R_equivalents 0.0192
_diffrn_reflns_av_unetI/netI 0.0234
_diffrn_reflns_Laue_measured_fraction_full 0.832
_diffrn_reflns_Laue_measured_fraction_max 0.792
_diffrn_reflns_limit_h_max 7
_diffrn_reflns_limit_h_min -9
_diffrn_reflns_limit_k_max 9
_diffrn_reflns_limit_k_min -10
_diffrn_reflns_limit_l_max 9
_diffrn_reflns_limit_l_min -12
_diffrn_reflns_number 3309
_diffrn_reflns_point_group_measured_fraction_full 0.832
_diffrn_reflns_point_group_measured_fraction_max 0.792
_diffrn_reflns_theta_full 67.679
_diffrn_reflns_theta_max 74.406
_diffrn_reflns_theta_min 4.656
_diffrn_source '1uS microfocus'
_exptl_absorpt_coefficient_mu 1.416
_exptl_absorpt_correction_T_max 0.7538
_exptl_absorpt_correction_T_min 0.6533
_exptl_absorpt_correction_type multi-scan
_exptl_absorpt_process_details 'SADABS v2014/5 (Bruker, 2008)'
_exptl_crystal_colour 'clear colorless'
_exptl_crystal_density_diffrn 1.753
_exptl_crystal_description block
_exptl_crystal_F_000 300
_exptl_crystal_size_max 0.189
_exptl_crystal_size_mid 0.154
_exptl_crystal_size_min 0.091
_refine_diff_density_max 0.426
_refine_diff_density_min -0.310
_refine_diff_density_rms 0.062
_refine_ls_extinction_coef 0.026(2)
_refine_ls_extinction_expression Fc^*^=kFc[1+0.001xFc^2^\l^3^/sin(2\q)]^-1/4^
_refine_ls_extinction_method 'SHELXL-2014/7 (Sheldrick 2014'
_refine_ls_goodness_of_fit_ref 1.111
_refine_ls_hydrogen_treatment refxyz
_refine_ls_matrix_type full
_refine_ls_number_parameters 206
_refine_ls_number_reflns 1795
_refine_ls_number_restraints 18
_refine_ls_restrained_S_all 1.108
_refine_ls_R_factor_all 0.0422
_refine_ls_R_factor_gt 0.0381
_refine_ls_shift/su_max 0.000
_refine_ls_shift/su_mean 0.000
_refine_ls_structure_factor_coef Fsqd
_refine_ls_weighting_details 'w=1/[\s^2^(Fo^2^)+(0.0552P)^2^+0.4689P] where P=(Fo^2^+2Fc^2^)/3'
_refine_ls_weighting_scheme calc
_refine_ls_wR_factor_gt 0.1015
_refine_ls_wR_factor_ref 0.1096
_reflns_Friedel_coverage 0.000
_reflns_number_gt 1660
_reflns_number_total 1795
_reflns_threshold_expression 'I > 2\s(I)'
_cod_data_source_file c8dt03616k2.cif
_cod_data_source_block shrv660
_cod_depositor_comments 'Adding full bibliography for 7047922--7047925.cif.'
_cod_database_code 7047925
_shelx_shelxl_version_number 2014/7
_shelx_space_group_comment
;
The symmetry employed for this shelxl refinement is uniquely defined
by the following loop, which should always be used as a source of
symmetry information in preference to the above space-group names.
They are only intended as comments.
;
_shelx_estimated_absorpt_t_min 0.776
_shelx_estimated_absorpt_t_max 0.882

loop_
_space_group_symop_operation_xyz
'x, y, z'
'-x, -y, -z'

loop_
_atom_site_label
_atom_site_type_symbol
_atom_site_fract_x
_atom_site_fract_y
_atom_site_fract_z
_atom_site_U_iso_or_equiv
_atom_site_adp_type
_atom_site_occupancy
_atom_site_site_symmetry_order
_atom_site_calc_flag
_atom_site_refinement_flags_posn
_atom_site_refinement_flags_adp
O1 O 0.8252(2) 0.81438(19) 0.67366(16) 0.0214(4) Uani 1 1 d . .
O2 O 0.8112(2) 0.7286(2) 0.49114(16) 0.0252(4) Uani 1 1 d . .
N3 N 0.7325(2) 0.7830(2) 0.59458(18) 0.0171(4) Uani 1 1 d . .
C4 C 0.5365(3) 0.8129(3) 0.6346(2) 0.0164(4) Uani 1 1 d . .
N5 N 0.4106(2) 0.7988(2) 0.55224(18) 0.0175(4) Uani 1 1 d . .
O6 O 0.4594(2) 0.7609(2) 0.43689(16) 0.0260(4) Uani 1 1 d . .
O7 O 0.2374(2) 0.82781(19) 0.59803(16) 0.0204(4) Uani 1 1 d . .
C8 C 0.4803(3) 0.8418(3) 0.7748(2) 0.0149(4) Uani 1 1 d . .
N9 N 0.3400(2) 0.9878(2) 0.79541(18) 0.0177(4) Uani 1 1 d . .
O10 O 0.3264(2) 0.96941(18) 0.93804(15) 0.0187(4) Uani 1 1 d . .
N11 N 0.4740(2) 0.7977(2) 1.00531(18) 0.0159(4) Uani 1 1 d . .
O12 O 0.4829(2) 0.75889(19) 1.13432(15) 0.0223(4) Uani 1 1 d . .
C13 C 0.5677(3) 0.7208(2) 0.9049(2) 0.0145(4) Uani 1 1 d . .
C14 C 0.7198(3) 0.5420(2) 0.9334(2) 0.0147(4) Uani 1 1 d . .
N15 N 0.7862(2) 0.4384(2) 1.06195(18) 0.0185(4) Uani 1 1 d . .
N16 N 0.9184(2) 0.2851(2) 1.03774(19) 0.0186(4) Uani 1 1 d . .
N17 N 0.9281(2) 0.2983(2) 0.90186(19) 0.0189(4) Uani 1 1 d . .
N18 N 0.8039(3) 0.4611(2) 0.83172(19) 0.0191(4) Uani 1 1 d . .
N19 N 0.9212(2) 0.0604(2) 0.74412(19) 0.0174(4) Uani 1 1 d D .
H19A H 0.935(3) 0.134(2) 0.787(2) 0.026 Uiso 1 1 d D U
H19B H 1.002(3) 0.042(3) 0.6703(17) 0.026 Uiso 1 1 d D U
H19C H 0.797(2) 0.103(3) 0.711(2) 0.026 Uiso 1 1 d D U
H19D H 0.947(3) -0.0459(17) 0.8086(18) 0.026 Uiso 1 1 d D U
N20 N 0.8106(3) 0.5134(2) 0.32250(19) 0.0198(4) Uani 1 1 d D .
H20A H 0.717(3) 0.600(2) 0.358(2) 0.030 Uiso 1 1 d D U
H20B H 0.774(4) 0.511(3) 0.2399(15) 0.030 Uiso 1 1 d D U
H20C H 0.920(2) 0.536(3) 0.304(3) 0.030 Uiso 1 1 d D U
H20D H 0.840(3) 0.4066(18) 0.3868(19) 0.030 Uiso 1 1 d D U

loop_
_atom_site_aniso_label
_atom_site_aniso_U_11
_atom_site_aniso_U_22
_atom_site_aniso_U_33
_atom_site_aniso_U_23
_atom_site_aniso_U_13
_atom_site_aniso_U_12
O1 0.0173(7) 0.0254(8) 0.0251(9) -0.0117(7) -0.0019(6) -0.0084(6)
O2 0.0190(7) 0.0373(9) 0.0196(9) -0.0146(7) 0.0031(6) -0.0077(7)
N3 0.0159(8) 0.0177(8) 0.0152(9) -0.0052(7) -0.0013(7) -0.0033(7)
C4 0.0155(9) 0.0176(9) 0.0143(11) -0.0040(8) -0.0027(8) -0.0043(8)
N5 0.0158(8) 0.0179(8) 0.0159(9) -0.0048(7) -0.0011(7) -0.0032(7)
O6 0.0199(7) 0.0403(9) 0.0178(8) -0.0158(7) -0.0002(6) -0.0065(7)
O7 0.0137(6) 0.0244(7) 0.0226(8) -0.0099(7) 0.0025(6) -0.0055(6)
C8 0.0132(8) 0.0159(9) 0.0156(11) -0.0044(8) -0.0010(7) -0.0053(7)
N9 0.0170(8) 0.0195(9) 0.0156(9) -0.0066(7) -0.0003(6) -0.0051(7)
O10 0.0159(7) 0.0168(7) 0.0189(8) -0.0075(6) -0.0003(5) -0.0005(6)
N11 0.0146(8) 0.0152(8) 0.0159(9) -0.0046(7) -0.0010(6) -0.0034(7)
O12 0.0241(7) 0.0248(8) 0.0135(8) -0.0066(7) 0.0015(6) -0.0049(6)
C13 0.0133(9) 0.0158(9) 0.0152(11) -0.0058(8) 0.0006(7) -0.0055(8)
C14 0.0155(9) 0.0150(9) 0.0144(10) -0.0048(8) -0.0005(7) -0.0061(8)
N15 0.0201(8) 0.0154(8) 0.0174(10) -0.0061(7) -0.0009(7) -0.0033(7)
N16 0.0190(8) 0.0154(8) 0.0199(10) -0.0067(7) -0.0022(7) -0.0035(7)
N17 0.0197(8) 0.0151(8) 0.0197(10) -0.0064(7) -0.0022(7) -0.0032(7)
N18 0.0226(9) 0.0150(8) 0.0170(10) -0.0062(7) -0.0012(7) -0.0034(7)
N19 0.0148(8) 0.0193(8) 0.0173(10) -0.0086(8) -0.0012(6) -0.0034(7)
N20 0.0176(8) 0.0240(9) 0.0165(10) -0.0087(8) -0.0001(7) -0.0047(7)

loop_
_atom_type_symbol
_atom_type_description
_atom_type_scat_dispersion_real
_atom_type_scat_dispersion_imag
_atom_type_scat_source
C C 0.0181 0.0091 'International Tables Vol C Tables 4.2.6.8 and 6.1.1.4'
H H 0.0000 0.0000 'International Tables Vol C Tables 4.2.6.8 and 6.1.1.4'
N N 0.0311 0.0180 'International Tables Vol C Tables 4.2.6.8 and 6.1.1.4'
O O 0.0492 0.0322 'International Tables Vol C Tables 4.2.6.8 and 6.1.1.4'

loop_
_geom_angle_atom_site_label_1
_geom_angle_atom_site_label_2
_geom_angle_atom_site_label_3
_geom_angle
O2 N3 O1 121.38(17)
O2 N3 C4 123.88(16)
O1 N3 C4 114.74(17)
N5 C4 N3 121.70(18)
N5 C4 C8 121.83(18)
N3 C4 C8 116.18(16)
O6 N5 O7 120.06(16)
O6 N5 C4 123.26(17)
O7 N5 C4 116.69(17)
N9 C8 C13 111.13(18)
N9 C8 C4 122.76(17)
C13 C8 C4 126.11(17)
C8 N9 O10 107.21(15)
N9 O10 N11 107.69(13)
O12 N11 C13 136.17(17)
O12 N11 O10 116.51(15)
C13 N11 O10 107.33(15)
N11 C13 C8 106.64(16)
N11 C13 C14 122.92(18)
C8 C13 C14 130.32(18)
N18 C14 N15 112.66(17)
N18 C14 C13 122.42(18)
N15 C14 C13 124.88(18)
C14 N15 N16 104.06(16)
N17 N16 N15 109.51(16)
N16 N17 N18 110.05(16)
C14 N18 N17 103.73(16)
H19A N19 H19B 113.9(18)
H19A N19 H19C 111.4(17)
H19B N19 H19C 107(2)
H19A N19 H19D 108.0(16)
H19B N19 H19D 108.4(16)
H19C N19 H19D 108.4(16)
H20A N20 H20B 112.1(17)
H20A N20 H20C 108.9(17)
H20B N20 H20C 106(2)
H20A N20 H20D 109.6(17)
H20B N20 H20D 110.9(17)
H20C N20 H20D 109.6(17)

loop_
_geom_bond_atom_site_label_1
_geom_bond_atom_site_label_2
_geom_bond_distance
O1 N3 1.249(2)
O2 N3 1.232(2)
N3 C4 1.405(3)
C4 N5 1.373(2)
C4 C8 1.463(3)
N5 O6 1.249(2)
N5 O7 1.264(2)
C8 N9 1.310(3)
C8 C13 1.427(3)
N9 O10 1.373(2)
O10 N11 1.448(2)
N11 O12 1.228(2)
N11 C13 1.319(3)
C13 C14 1.452(3)
C14 N18 1.334(3)
C14 N15 1.340(3)
N15 N16 1.345(2)
N16 N17 1.314(2)
N17 N18 1.349(2)
N19 H19A 0.903(9)
N19 H19B 0.900(9)
N19 H19C 0.905(9)
N19 H19D 0.912(9)
N20 H20A 0.906(9)
N20 H20B 0.900(9)
N20 H20C 0.902(9)
N20 H20D 0.911(9)

loop_
_geom_hbond_atom_site_label_D
_geom_hbond_atom_site_label_H
_geom_hbond_atom_site_label_A
_geom_hbond_distance_DH
_geom_hbond_distance_HA
_geom_hbond_distance_DA
_geom_hbond_angle_DHA
_geom_hbond_site_symmetry_A
N19 H19A N17 0.903(9) 2.026(10) 2.920(2) 171(2) .
N19 H19B O7 0.900(9) 2.178(16) 2.930(2) 140.7(19) 1_645
N19 H19C O6 0.905(9) 2.233(11) 3.100(2) 160(2) 2_666
N19 H19C O12 0.905(9) 2.52(2) 3.046(2) 117.8(18) 2_667
N19 H19D N16 0.912(9) 2.102(11) 2.988(2) 163.6(19) 2_757
N20 H20A O2 0.906(9) 2.27(2) 2.821(2) 119.0(17) .
N20 H20A O6 0.906(9) 2.068(11) 2.953(2) 165(2) .
N20 H20B O12 0.900(9) 2.40(2) 2.904(2) 115.7(17) 1_554
N20 H20B N15 0.900(9) 2.010(12) 2.872(2) 160(2) 1_554
N20 H20C N17 0.902(9) 2.574(17) 3.309(3) 139(2) 2_766
N20 H20C N18 0.902(9) 2.332(14) 3.158(3) 152(2) 2_766
N20 H20D O2 0.911(9) 2.64(2) 3.136(2) 114.7(16) 2_766
N20 H20D O7 0.911(9) 2.277(18) 2.974(2) 133.0(18) 2_666

loop_
_geom_torsion_atom_site_label_1
_geom_torsion_atom_site_label_2
_geom_torsion_atom_site_label_3
_geom_torsion_atom_site_label_4
_geom_torsion
O2 N3 C4 N5 -6.3(3)
O1 N3 C4 N5 174.46(17)
O2 N3 C4 C8 167.72(18)
O1 N3 C4 C8 -11.5(2)
N3 C4 N5 O6 -0.7(3)
C8 C4 N5 O6 -174.39(17)
N3 C4 N5 O7 179.79(16)
C8 C4 N5 O7 6.1(3)
N5 C4 C8 N9 -66.1(3)
N3 C4 C8 N9 119.9(2)
N5 C4 C8 C13 114.5(2)
N3 C4 C8 C13 -59.5(3)
C13 C8 N9 O10 -0.8(2)
C4 C8 N9 O10 179.71(16)
C8 N9 O10 N11 0.61(19)
N9 O10 N11 O12 179.92(15)
N9 O10 N11 C13 -0.18(19)
O12 N11 C13 C8 179.6(2)
O10 N11 C13 C8 -0.29(19)
O12 N11 C13 C14 3.2(3)
O10 N11 C13 C14 -176.71(17)
N9 C8 C13 N11 0.7(2)
C4 C8 C13 N11 -179.84(17)
N9 C8 C13 C14 176.77(19)
C4 C8 C13 C14 -3.8(3)
N11 C13 C14 N18 175.18(17)
C8 C13 C14 N18 -0.3(3)
N11 C13 C14 N15 -2.3(3)
C8 C13 C14 N15 -177.79(19)
N18 C14 N15 N16 0.0(2)
C13 C14 N15 N16 177.65(18)
C14 N15 N16 N17 -0.3(2)
N15 N16 N17 N18 0.5(2)
N15 C14 N18 N17 0.3(2)
C13 C14 N18 N17 -177.43(18)
N16 N17 N18 C14 -0.5(2)
